data_7251470
loop_
_publ_author_name
'Doguparthi, Naga Prathyusha'
'Kanagavel, Manimurugan'
'Samreen, Sabiqa'
'Navya, Yaramala'
'Soujanya, Yarasi'
'Swain, Debasish'
'Nechipadappu, Sunil Kumar'

_publ_section_title
;
 Crystal engineering of the cystic fibrosis drug ivacaftor: salts,
 solvates and hydrate forms with solubility and stability studies
;
_journal_issue 10
_journal_name_full CrystEngComm
_journal_page_first 1621
_journal_page_last 1635
_journal_paper_doi 10.1039/D5CE01068C
_journal_volume 28
_journal_year 2026
_chemical_formula_moiety 'C24 H28 N2 O3, 2(H2 O)'
_chemical_formula_sum 'C24 H32 N2 O5'
_chemical_formula_weight 428.51
_chemical_name_common 'ivacaftor dihydrate'
_chemical_name_systematic 'ivacaftor dihydrate'
_space_group_crystal_system triclinic
_space_group_IT_number 2
_space_group_name_Hall '-P 1'
_space_group_name_H-M_alt 'P -1'
_atom_sites_solution_hydrogens mixed
_atom_sites_solution_primary difmap
_atom_sites_solution_secondary difmap
_audit_creation_method SHELXL-2019/3
_audit_update_record
;
2025-10-10 deposited with the CCDC.	2026-01-28 downloaded from the CCDC.
;
_cell_angle_alpha 80.462(12)
_cell_angle_beta 89.652(13)
_cell_angle_gamma 80.149(12)
_cell_formula_units_Z 2
_cell_length_a 6.721(2)
_cell_length_b 8.395(2)
_cell_length_c 21.299(7)
_cell_measurement_reflns_used 2320
_cell_measurement_temperature 100(2)
_cell_measurement_theta_max 25.29
_cell_measurement_theta_min 2.49
_cell_volume 1167.4(6)
_computing_cell_refinement '<i>SAINT</i> (Bruker, 2016)'
_computing_data_collection '<i>APEX3</i> (Bruker, 2016)'
_computing_data_reduction 'Bruker SAINT'
_computing_molecular_graphics 'Bruker SHELXTL'
_computing_publication_material 'Bruker SHELXTL'
_computing_structure_refinement '<i>SHELXL2014</i> (Sheldrick, 2015)'
_computing_structure_solution '<i>SHELXT</i> (Sheldrick, 2015)'
_diffrn_ambient_temperature 100(2)
_diffrn_measured_fraction_theta_full 0.990
_diffrn_measured_fraction_theta_max 0.990
_diffrn_measurement_device_type 'Bruker D8 QUEST PHOTON-III'
_diffrn_measurement_method '\w and \f'
_diffrn_radiation_type MoK\a
_diffrn_radiation_wavelength 0.71073
_diffrn_reflns_av_R_equivalents 0.1092
_diffrn_reflns_av_unetI/netI 0.1661
_diffrn_reflns_Laue_measured_fraction_full 0.990
_diffrn_reflns_Laue_measured_fraction_max 0.990
_diffrn_reflns_limit_h_max 7
_diffrn_reflns_limit_h_min -7
_diffrn_reflns_limit_k_max 9
_diffrn_reflns_limit_k_min -9
_diffrn_reflns_limit_l_max 25
_diffrn_reflns_limit_l_min -25
_diffrn_reflns_number 13945
_diffrn_reflns_point_group_measured_fraction_full 0.990
_diffrn_reflns_point_group_measured_fraction_max 0.990
_diffrn_reflns_theta_full 24.994
_diffrn_reflns_theta_max 24.994
_diffrn_reflns_theta_min 2.827
_exptl_absorpt_coefficient_mu 0.085
_exptl_absorpt_correction_T_max 0.7454
_exptl_absorpt_correction_T_min 0.5009
_exptl_absorpt_correction_type multi-scan
_exptl_absorpt_process_details
;
 SADABS 2016/2: Krause, L., Herbst-Irmer, R., Sheldrick G.M. & Stalke D.,
 J. Appl. Cryst. 48 (2015) 3-10
;
_exptl_crystal_density_diffrn 1.219
_exptl_crystal_description block
_exptl_crystal_F_000 460
_exptl_crystal_recrystallization_method 'Re-crystallisation from solvent: ethyl acetate-water'
_exptl_crystal_size_max 0.200
_exptl_crystal_size_mid 0.150
_exptl_crystal_size_min 0.120
_refine_diff_density_max 0.293
_refine_diff_density_min -0.267
_refine_diff_density_rms 0.055
_refine_ls_extinction_method none
_refine_ls_goodness_of_fit_ref 1.054
_refine_ls_hydrogen_treatment mixed
_refine_ls_matrix_type full
_refine_ls_number_parameters 309
_refine_ls_number_reflns 4046
_refine_ls_number_restraints 5
_refine_ls_restrained_S_all 1.054
_refine_ls_R_factor_all 0.1710
_refine_ls_R_factor_gt 0.0750
_refine_ls_shift/su_max 0.000
_refine_ls_shift/su_mean 0.000
_refine_ls_structure_factor_coef Fsqd
_refine_ls_weighting_details 'w=1/[\s^2^(Fo^2^)+0.6870P] where P=(Fo^2^+2Fc^2^)/3'
_refine_ls_weighting_scheme calc
_refine_ls_wR_factor_gt 0.1356
_refine_ls_wR_factor_ref 0.1636
_reflns_Friedel_coverage 0.000
_reflns_number_gt 2085
_reflns_number_total 4046
_reflns_threshold_expression 'I > 2\s(I)'
_cod_data_source_file d5ce01068c2.cif
_cod_data_source_block KB1498_0m_a
_cod_depositor_comments 'Adding full bibliography for 7251465--7251473.cif.'
_cod_database_code 7251470
_shelx_shelxl_version_number 2019/3
_shelx_space_group_comment
;
The symmetry employed for this shelxl refinement is uniquely defined
by the following loop, which should always be used as a source of
symmetry information in preference to the above space-group names.
They are only intended as comments.
;
_shelx_estimated_absorpt_t_min 0.983
_shelx_estimated_absorpt_t_max 0.990

loop_
_space_group_symop_operation_xyz
'x, y, z'
'-x, -y, -z'

loop_
_atom_site_label
_atom_site_type_symbol
_atom_site_fract_x
_atom_site_fract_y
_atom_site_fract_z
_atom_site_U_iso_or_equiv
_atom_site_adp_type
_atom_site_occupancy
_atom_site_site_symmetry_order
_atom_site_calc_flag
_atom_site_refinement_flags_posn
_atom_site_refinement_flags_adp
_atom_site_refinement_flags_occupancy
_atom_site_disorder_assembly
_atom_site_disorder_group
C1 C 0.2277(5) 1.2558(4) 0.52581(18) 0.0238(9) Uani 1 1 d . . . . .
H1 H 0.247004 1.302069 0.562638 0.029 Uiso 1 1 calc R U . . .
C2 C 0.1699(5) 1.3572(5) 0.46899(19) 0.0284(10) Uani 1 1 d . . . . .
H2 H 0.151105 1.472806 0.466602 0.034 Uiso 1 1 calc R U . . .
C3 C 0.1390(5) 1.2903(5) 0.41493(19) 0.0281(10) Uani 1 1 d . . . . .
H3 H 0.095939 1.361250 0.376108 0.034 Uiso 1 1 calc R U . . .
C4 C 0.1693(5) 1.1253(5) 0.41681(19) 0.0265(10) Uani 1 1 d . . . . .
H4 H 0.149431 1.080832 0.379577 0.032 Uiso 1 1 calc R U . . .
C5 C 0.2306(5) 1.0212(4) 0.47475(18) 0.0223(9) Uani 1 1 d . . . . .
C6 C 0.2585(5) 1.0851(4) 0.53001(18) 0.0222(9) Uani 1 1 d . . . . .
C7 C 0.3193(5) 0.9739(4) 0.59061(19) 0.0220(9) Uani 1 1 d . . . . .
C8 C 0.3483(5) 0.8026(4) 0.58753(18) 0.0214(9) Uani 1 1 d . . . . .
C9 C 0.3181(5) 0.7521(5) 0.53092(19) 0.0255(10) Uani 1 1 d . . . . .
H9 H 0.338724 0.637591 0.530189 0.031 Uiso 1 1 calc R U . . .
C10 C 0.4081(5) 0.6683(5) 0.64271(19) 0.0235(9) Uani 1 1 d . . . . .
C11 C 0.5069(6) 0.6031(4) 0.75470(18) 0.0251(9) Uani 1 1 d . . . . .
C12 C 0.6869(6) 0.4914(4) 0.75543(18) 0.0262(10) Uani 1 1 d . . . . .
H12 H 0.766570 0.494899 0.718390 0.031 Uiso 1 1 calc R U . . .
C13 C 0.7516(6) 0.3770(4) 0.80797(19) 0.0283(10) Uani 1 1 d . . . . .
C14 C 0.6360(6) 0.3666(5) 0.86300(18) 0.0294(10) Uani 1 1 d . . . . .
C15 C 0.4583(6) 0.4819(4) 0.86081(19) 0.0282(10) Uani 1 1 d . . . . .
H15 H 0.380012 0.478558 0.898141 0.034 Uiso 1 1 calc R U . . .
C16 C 0.3858(6) 0.6012(5) 0.80873(18) 0.0269(10) Uani 1 1 d . . . . .
C17 C 0.1932(6) 0.7280(4) 0.81296(19) 0.0290(10) Uani 1 1 d . . . . .
C18 C 0.0526(6) 0.7537(5) 0.75443(19) 0.0427(12) Uani 1 1 d . . . . .
H18A H 0.109271 0.818781 0.718435 0.064 Uiso 1 1 calc R U . . .
H18B H -0.080610 0.811618 0.763879 0.064 Uiso 1 1 calc R U . . .
H18C H 0.039341 0.646960 0.743552 0.064 Uiso 1 1 calc R U . . .
C19 C 0.2551(6) 0.8909(5) 0.8204(2) 0.0422(12) Uani 1 1 d . . . . .
H19A H 0.333584 0.928193 0.783572 0.063 Uiso 1 1 calc R U . . .
H19B H 0.337413 0.876075 0.859373 0.063 Uiso 1 1 calc R U . . .
H19C H 0.133835 0.972928 0.822847 0.063 Uiso 1 1 calc R U . . .
C20 C 0.0697(6) 0.6723(5) 0.8708(2) 0.0420(11) Uani 1 1 d . . . . .
H20A H -0.053355 0.753285 0.872043 0.063 Uiso 1 1 calc R U . . .
H20B H 0.150480 0.662279 0.909875 0.063 Uiso 1 1 calc R U . . .
H20C H 0.033275 0.565864 0.867458 0.063 Uiso 1 1 calc R U . . .
C21 C 0.6985(6) 0.2362(5) 0.92187(19) 0.0328(10) Uani 1 1 d . . . . .
C22 C 0.7050(6) 0.0661(5) 0.90349(19) 0.0407(11) Uani 1 1 d . . . . .
H22A H 0.571020 0.057095 0.888037 0.061 Uiso 1 1 calc R U . . .
H22B H 0.745017 -0.018539 0.940846 0.061 Uiso 1 1 calc R U . . .
H22C H 0.803228 0.051263 0.869842 0.061 Uiso 1 1 calc R U . . .
C23 C 0.9056(6) 0.2498(5) 0.9484(2) 0.0459(12) Uani 1 1 d . . . . .
H23A H 1.008012 0.232633 0.916142 0.069 Uiso 1 1 calc R U . . .
H23B H 0.940638 0.166523 0.986505 0.069 Uiso 1 1 calc R U . . .
H23C H 0.900456 0.359111 0.959587 0.069 Uiso 1 1 calc R U . . .
C24 C 0.5460(6) 0.2496(5) 0.97589(19) 0.0428(12) Uani 1 1 d . . . . .
H24A H 0.533802 0.358224 0.988202 0.064 Uiso 1 1 calc R U . . .
H24B H 0.593285 0.165105 1.012700 0.064 Uiso 1 1 calc R U . . .
H24C H 0.413942 0.234024 0.961126 0.064 Uiso 1 1 calc R U . . .
N1 N 0.2613(4) 0.8547(4) 0.47671(16) 0.0232(8) Uani 1 1 d . . . . .
H5 H 0.253(5) 0.811(4) 0.4373(17) 0.035 Uiso 1 1 d . U . . .
N2 N 0.4540(4) 0.7165(4) 0.69692(14) 0.0264(8) Uani 1 1 d . . . . .
H2A H 0.451516 0.821565 0.697020 0.032 Uiso 1 1 calc R U . . .
O1 O 0.3402(4) 1.0311(3) 0.64053(12) 0.0307(7) Uani 1 1 d . . . . .
O2 O 0.4106(4) 0.5223(3) 0.63741(12) 0.0295(7) Uani 1 1 d . . . . .
O3 O 0.9317(4) 0.2698(3) 0.80746(14) 0.0371(7) Uani 1 1 d D . . . .
H3O H 0.987(7) 0.294(5) 0.7706(13) 0.074(17) Uiso 1 1 d D . . . .
O1W O 0.2358(5) 0.7162(4) 0.37150(14) 0.0392(8) Uani 1 1 d D . . . .
H1W H 0.340(5) 0.649(5) 0.361(2) 0.078(18) Uiso 1 1 d D . . . .
H2W H 0.138(5) 0.680(6) 0.356(2) 0.10(2) Uiso 1 1 d D . . . .
O2W O 0.1380(4) 1.3067(4) 0.68917(14) 0.0360(7) Uani 1 1 d D . . . .
H3W H 0.198(7) 1.218(4) 0.674(2) 0.090(19) Uiso 1 1 d D . . . .
H4W H 0.216(7) 1.382(5) 0.681(3) 0.12(2) Uiso 1 1 d D . . . .

loop_
_atom_site_aniso_label
_atom_site_aniso_U_11
_atom_site_aniso_U_22
_atom_site_aniso_U_33
_atom_site_aniso_U_23
_atom_site_aniso_U_13
_atom_site_aniso_U_12
C1 0.018(2) 0.028(2) 0.024(2) -0.002(2) 0.0004(19) -0.0037(18)
C2 0.017(2) 0.028(2) 0.039(3) -0.002(2) 0.000(2) -0.0035(18)
C3 0.017(2) 0.038(3) 0.028(3) 0.001(2) -0.0009(19) -0.0060(19)
C4 0.013(2) 0.037(2) 0.029(3) -0.006(2) -0.0019(18) -0.0041(18)
C5 0.013(2) 0.027(2) 0.026(3) -0.001(2) -0.0017(18) -0.0048(17)
C6 0.013(2) 0.027(2) 0.025(2) -0.001(2) -0.0018(18) -0.0013(17)
C7 0.010(2) 0.032(2) 0.024(2) -0.006(2) 0.0000(18) -0.0051(17)
C8 0.017(2) 0.024(2) 0.025(2) -0.0061(19) -0.0012(18) -0.0046(17)
C9 0.014(2) 0.027(2) 0.035(3) -0.006(2) 0.0008(19) -0.0032(18)
C10 0.016(2) 0.027(2) 0.027(3) -0.004(2) 0.0027(18) -0.0028(18)
C11 0.029(3) 0.024(2) 0.022(2) -0.001(2) -0.007(2) -0.0056(18)
C12 0.025(2) 0.029(2) 0.022(2) 0.001(2) -0.0002(19) -0.0034(19)
C13 0.025(2) 0.026(2) 0.030(3) -0.001(2) -0.006(2) 0.0020(19)
C14 0.032(3) 0.032(2) 0.025(3) -0.002(2) -0.002(2) -0.008(2)
C15 0.030(3) 0.028(2) 0.028(3) -0.006(2) -0.001(2) -0.0072(19)
C16 0.025(2) 0.030(2) 0.026(3) -0.004(2) -0.003(2) -0.0060(19)
C17 0.026(2) 0.028(2) 0.032(3) -0.002(2) -0.003(2) -0.0044(19)
C18 0.027(3) 0.055(3) 0.044(3) -0.011(2) 0.002(2) -0.001(2)
C19 0.038(3) 0.037(3) 0.049(3) -0.009(2) 0.001(2) 0.001(2)
C20 0.036(3) 0.044(3) 0.042(3) -0.003(2) 0.004(2) 0.001(2)
C21 0.035(3) 0.033(2) 0.027(3) 0.000(2) 0.001(2) 0.000(2)
C22 0.043(3) 0.037(3) 0.039(3) 0.000(2) 0.000(2) -0.004(2)
C23 0.041(3) 0.055(3) 0.037(3) 0.002(2) -0.012(2) -0.005(2)
C24 0.050(3) 0.041(3) 0.031(3) 0.006(2) 0.002(2) 0.000(2)
N1 0.0173(19) 0.028(2) 0.024(2) -0.0048(17) -0.0032(16) -0.0031(15)
N2 0.029(2) 0.0262(18) 0.024(2) -0.0038(17) -0.0024(16) -0.0045(15)
O1 0.0316(17) 0.0304(15) 0.0291(17) -0.0064(14) -0.0015(13) -0.0012(12)
O2 0.0271(16) 0.0248(15) 0.0370(18) -0.0049(13) -0.0004(13) -0.0058(12)
O3 0.0303(18) 0.0403(18) 0.034(2) 0.0008(16) 0.0010(15) 0.0042(14)
O1W 0.032(2) 0.0448(19) 0.045(2) -0.0192(16) -0.0025(16) -0.0069(17)
O2W 0.0324(18) 0.0348(19) 0.041(2) -0.0082(16) 0.0034(15) -0.0049(15)

loop_
_atom_type_symbol
_atom_type_description
_atom_type_scat_dispersion_real
_atom_type_scat_dispersion_imag
_atom_type_scat_source
C C 0.0033 0.0016 'International Tables Vol C Tables 4.2.6.8 and 6.1.1.4'
H H 0.0000 0.0000 'International Tables Vol C Tables 4.2.6.8 and 6.1.1.4'
N N 0.0061 0.0033 'International Tables Vol C Tables 4.2.6.8 and 6.1.1.4'
O O 0.0106 0.0060 'International Tables Vol C Tables 4.2.6.8 and 6.1.1.4'

loop_
_geom_angle_atom_site_label_1
_geom_angle_atom_site_label_2
_geom_angle_atom_site_label_3
_geom_angle
_geom_angle_site_symmetry_1
_geom_angle_site_symmetry_3
_geom_angle_publ_flag
C2 C1 C6 120.8(4) . . ?
C2 C1 H1 119.6 . . ?
C6 C1 H1 119.6 . . ?
C1 C2 C3 120.0(4) . . ?
C1 C2 H2 120.0 . . ?
C3 C2 H2 120.0 . . ?
C4 C3 C2 121.1(4) . . ?
C4 C3 H3 119.5 . . ?
C2 C3 H3 119.5 . . ?
C3 C4 C5 119.0(4) . . ?
C3 C4 H4 120.5 . . ?
C5 C4 H4 120.5 . . ?
N1 C5 C6 119.9(4) . . ?
N1 C5 C4 119.1(3) . . ?
C6 C5 C4 121.0(3) . . ?
C5 C6 C1 118.1(4) . . ?
C5 C6 C7 120.3(3) . . ?
C1 C6 C7 121.7(3) . . ?
O1 C7 C8 124.2(4) . . ?
O1 C7 C6 120.3(3) . . ?
C8 C7 C6 115.5(3) . . ?
C9 C8 C7 119.9(4) . . ?
C9 C8 C10 115.3(3) . . ?
C7 C8 C10 124.9(3) . . ?
N1 C9 C8 123.7(4) . . ?
N1 C9 H9 118.2 . . ?
C8 C9 H9 118.2 . . ?
O2 C10 N2 123.7(4) . . ?
O2 C10 C8 120.7(3) . . ?
N2 C10 C8 115.6(3) . . ?
C12 C11 C16 120.5(4) . . ?
C12 C11 N2 116.9(3) . . ?
C16 C11 N2 122.6(3) . . ?
C13 C12 C11 121.8(4) . . ?
C13 C12 H12 119.1 . . ?
C11 C12 H12 119.1 . . ?
C12 C13 O3 120.4(4) . . ?
C12 C13 C14 120.5(4) . . ?
O3 C13 C14 119.1(4) . . ?
C15 C14 C13 116.0(4) . . ?
C15 C14 C21 121.8(3) . . ?
C13 C14 C21 122.2(3) . . ?
C16 C15 C14 125.8(4) . . ?
C16 C15 H15 117.1 . . ?
C14 C15 H15 117.1 . . ?
C15 C16 C11 115.3(3) . . ?
C15 C16 C17 121.2(3) . . ?
C11 C16 C17 123.3(4) . . ?
C19 C17 C18 109.5(3) . . ?
C19 C17 C20 108.6(3) . . ?
C18 C17 C20 106.5(3) . . ?
C19 C17 C16 108.6(3) . . ?
C18 C17 C16 112.7(3) . . ?
C20 C17 C16 110.8(3) . . ?
C17 C18 H18A 109.5 . . ?
C17 C18 H18B 109.5 . . ?
H18A C18 H18B 109.5 . . ?
C17 C18 H18C 109.5 . . ?
H18A C18 H18C 109.5 . . ?
H18B C18 H18C 109.5 . . ?
C17 C19 H19A 109.5 . . ?
C17 C19 H19B 109.5 . . ?
H19A C19 H19B 109.5 . . ?
C17 C19 H19C 109.5 . . ?
H19A C19 H19C 109.5 . . ?
H19B C19 H19C 109.5 . . ?
C17 C20 H20A 109.5 . . ?
C17 C20 H20B 109.5 . . ?
H20A C20 H20B 109.5 . . ?
C17 C20 H20C 109.5 . . ?
H20A C20 H20C 109.5 . . ?
H20B C20 H20C 109.5 . . ?
C14 C21 C22 108.7(3) . . ?
C14 C21 C23 111.2(3) . . ?
C22 C21 C23 110.0(3) . . ?
C14 C21 C24 112.4(3) . . ?
C22 C21 C24 106.8(3) . . ?
C23 C21 C24 107.6(3) . . ?
C21 C22 H22A 109.5 . . ?
C21 C22 H22B 109.5 . . ?
H22A C22 H22B 109.5 . . ?
C21 C22 H22C 109.5 . . ?
H22A C22 H22C 109.5 . . ?
H22B C22 H22C 109.5 . . ?
C21 C23 H23A 109.5 . . ?
C21 C23 H23B 109.5 . . ?
H23A C23 H23B 109.5 . . ?
C21 C23 H23C 109.5 . . ?
H23A C23 H23C 109.5 . . ?
H23B C23 H23C 109.5 . . ?
C21 C24 H24A 109.5 . . ?
C21 C24 H24B 109.5 . . ?
H24A C24 H24B 109.5 . . ?
C21 C24 H24C 109.5 . . ?
H24A C24 H24C 109.5 . . ?
H24B C24 H24C 109.5 . . ?
C9 N1 C5 120.8(3) . . ?
C9 N1 H5 119(2) . . ?
C5 N1 H5 120(2) . . ?
C10 N2 C11 122.4(3) . . ?
C10 N2 H2A 118.8 . . ?
C11 N2 H2A 118.8 . . ?
C13 O3 H3O 108(3) . . ?
H1W O1W H2W 101(4) . . ?
H3W O2W H4W 108(5) . . ?

loop_
_geom_bond_atom_site_label_1
_geom_bond_atom_site_label_2
_geom_bond_distance
_geom_bond_site_symmetry_2
_geom_bond_publ_flag
C1 C2 1.375(5) . ?
C1 C6 1.400(5) . ?
C1 H1 0.9500 . ?
C2 C3 1.393(5) . ?
C2 H2 0.9500 . ?
C3 C4 1.359(5) . ?
C3 H3 0.9500 . ?
C4 C5 1.408(5) . ?
C4 H4 0.9500 . ?
C5 N1 1.372(4) . ?
C5 C6 1.398(5) . ?
C6 C7 1.477(5) . ?
C7 O1 1.255(4) . ?
C7 C8 1.430(5) . ?
C8 C9 1.370(5) . ?
C8 C10 1.492(5) . ?
C9 N1 1.336(4) . ?
C9 H9 0.9500 . ?
C10 O2 1.247(4) . ?
C10 N2 1.339(4) . ?
C11 C12 1.396(5) . ?
C11 C16 1.405(5) . ?
C11 N2 1.431(4) . ?
C12 C13 1.368(5) . ?
C12 H12 0.9500 . ?
C13 O3 1.380(4) . ?
C13 C14 1.401(5) . ?
C14 C15 1.398(5) . ?
C14 C21 1.530(5) . ?
C15 C16 1.394(5) . ?
C15 H15 0.9500 . ?
C16 C17 1.541(5) . ?
C17 C19 1.528(5) . ?
C17 C18 1.532(5) . ?
C17 C20 1.534(5) . ?
C18 H18A 0.9800 . ?
C18 H18B 0.9800 . ?
C18 H18C 0.9800 . ?
C19 H19A 0.9800 . ?
C19 H19B 0.9800 . ?
C19 H19C 0.9800 . ?
C20 H20A 0.9800 . ?
C20 H20B 0.9800 . ?
C20 H20C 0.9800 . ?
C21 C22 1.535(5) . ?
C21 C23 1.536(5) . ?
C21 C24 1.541(5) . ?
C22 H22A 0.9800 . ?
C22 H22B 0.9800 . ?
C22 H22C 0.9800 . ?
C23 H23A 0.9800 . ?
C23 H23B 0.9800 . ?
C23 H23C 0.9800 . ?
C24 H24A 0.9800 . ?
C24 H24B 0.9800 . ?
C24 H24C 0.9800 . ?
N1 H5 0.98(3) . ?
N2 H2A 0.8800 . ?
O3 H3O 0.873(19) . ?
O1W H1W 0.874(19) . ?
O1W H2W 0.861(19) . ?
O2W H3W 0.890(19) . ?
O2W H4W 0.88(2) . ?

loop_
_geom_hbond_atom_site_label_D
_geom_hbond_atom_site_label_H
_geom_hbond_atom_site_label_A
_geom_hbond_distance_DH
_geom_hbond_distance_HA
_geom_hbond_distance_DA
_geom_hbond_angle_DHA
_geom_hbond_site_symmetry_A
_geom_hbond_publ_flag
N1 H5 O1W 0.98(3) 1.74(4) 2.709(4) 175(3) . yes
N2 H2A O1 0.88 1.99 2.697(4) 136.4 . yes
O3 H3O O2W 0.873(19) 2.00(2) 2.866(4) 170(4) 1_645 yes
O1W H1W O2 0.874(19) 2.01(2) 2.861(4) 164(5) 2_666 yes
O1W H2W O2W 0.861(19) 2.07(3) 2.882(4) 157(5) 2_576 yes
O2W H3W O1 0.890(19) 1.93(2) 2.824(4) 177(5) . yes
O2W H4W O2 0.88(2) 2.03(3) 2.881(4) 163(5) 1_565 yes
